data_4117565
loop_
_publ_author_name
'Brent E. Dial'
'Perry J. Pellechia'
'Mark D. Smith'
'Ken D. Shimizu'

_publ_section_title
;
 Proton Grease: An Acid Accelerated Molecular Rotor
;
_journal_name_full 'Journal of the American Chemical Society'
_journal_page_first 3675
_journal_page_last 3678
_journal_paper_doi 10.1021/ja2120184
_journal_volume 134
_journal_year 2012
_chemical_formula_moiety 'C13 H11 N2 O2, C13 H10 N2 O2, H2 O, Cl'
_chemical_formula_sum 'C26 H23 Cl N4 O5'
_chemical_formula_weight 506.93
_chemical_name_systematic
; 
 ? 
;
_space_group_IT_number 33
_symmetry_cell_setting orthorhombic
_symmetry_space_group_name_Hall 'P 2c -2n'
_symmetry_space_group_name_H-M 'P n a 21'
_atom_sites_solution_hydrogens geom
_atom_sites_solution_primary direct
_atom_sites_solution_secondary difmap
_audit_creation_method SHELXL-97
_cell_angle_alpha 90.00
_cell_angle_beta 90.00
_cell_angle_gamma 90.00
_cell_formula_units_Z 4
_cell_length_a 18.3527(8)
_cell_length_b 7.6789(4)
_cell_length_c 16.5549(8)
_cell_measurement_reflns_used 5108
_cell_measurement_temperature 100(2)
_cell_measurement_theta_max 24.498
_cell_measurement_theta_min 2.460
_cell_volume 2333.06(19)
_computing_cell_refinement 'SAINT-Plus Version 6.45 (Bruker, 2001)'
_computing_data_collection 'SMART Version 5.625 (Bruker, 2001)'
_computing_data_reduction 'SAINT-Plus Version 6.45 (Bruker, 2001)'
_computing_molecular_graphics various
_computing_publication_material 'SHELXTL Version 6.14 (Bruker, 2000)'
_computing_structure_refinement 'SHELXL-97 (Sheldrick, 1997)'
_computing_structure_solution 'SHELXS-97 (Sheldrick, 1990)'
_diffrn_ambient_temperature 100(2)
_diffrn_measured_fraction_theta_full 1.000
_diffrn_measured_fraction_theta_max 1.000
_diffrn_measurement_device_type 'Bruker SMART APEX CCD diffractometer'
_diffrn_measurement_method 'omega scans'
_diffrn_radiation_monochromator graphite
_diffrn_radiation_source 'fine-focus sealed tube'
_diffrn_radiation_type MoK\a
_diffrn_radiation_wavelength 0.71073
_diffrn_reflns_av_R_equivalents 0.0622
_diffrn_reflns_av_sigmaI/netI 0.0416
_diffrn_reflns_limit_h_max 22
_diffrn_reflns_limit_h_min -22
_diffrn_reflns_limit_k_max 9
_diffrn_reflns_limit_k_min -9
_diffrn_reflns_limit_l_max 20
_diffrn_reflns_limit_l_min -20
_diffrn_reflns_number 28587
_diffrn_reflns_theta_full 26.41
_diffrn_reflns_theta_max 26.41
_diffrn_reflns_theta_min 2.22
_exptl_absorpt_coefficient_mu 0.211
_exptl_absorpt_correction_T_max 1.0000
_exptl_absorpt_correction_T_min 0.8926
_exptl_absorpt_correction_type multi-scan
_exptl_absorpt_process_details 'SADABS Version 2.05 (Bruker, 2001)'
_exptl_crystal_colour colorless
_exptl_crystal_density_diffrn 1.443
_exptl_crystal_description plate
_exptl_crystal_F_000 1056
_exptl_crystal_size_max 0.40
_exptl_crystal_size_mid 0.24
_exptl_crystal_size_min 0.02
_refine_diff_density_max 0.308
_refine_diff_density_min -0.178
_refine_diff_density_rms 0.052
_refine_ls_abs_structure_details 'Flack H D (1983), Acta Cryst. A39, 876-881'
_refine_ls_abs_structure_Flack 0.37(7)
_refine_ls_extinction_method none
_refine_ls_goodness_of_fit_ref 1.052
_refine_ls_hydrogen_treatment mixed
_refine_ls_matrix_type full
_refine_ls_number_parameters 338
_refine_ls_number_reflns 4779
_refine_ls_number_restraints 2
_refine_ls_restrained_S_all 1.052
_refine_ls_R_factor_all 0.0527
_refine_ls_R_factor_gt 0.0424
_refine_ls_shift/su_max 0.000
_refine_ls_shift/su_mean 0.000
_refine_ls_structure_factor_coef Fsqd
_refine_ls_weighting_details 'calc w=1/[\s^2^(Fo^2^)+(0.0517P)^2^+0.0367P] where P=(Fo^2^+2Fc^2^)/3'
_refine_ls_weighting_scheme calc
_refine_ls_wR_factor_gt 0.0912
_refine_ls_wR_factor_ref 0.0962
_reflns_number_gt 4140
_reflns_number_total 4779
_reflns_threshold_expression >2sigma(I)
_cod_data_source_file ja2120184_si_003.cif
_cod_data_source_block bd75ass
_cod_database_code 4117565

loop_
_symmetry_equiv_pos_as_xyz
'x, y, z'
'-x, -y, z+1/2'
'x+1/2, -y+1/2, z'
'-x+1/2, y+1/2, z+1/2'

loop_
_atom_site_label
_atom_site_type_symbol
_atom_site_fract_x
_atom_site_fract_y
_atom_site_fract_z
_atom_site_U_iso_or_equiv
_atom_site_adp_type
_atom_site_occupancy
_atom_site_symmetry_multiplicity
_atom_site_calc_flag
_atom_site_refinement_flags
C1 C 0.17395(13) 0.5225(3) 0.46291(16) 0.0205(6) Uani 1 1 d .
C2 C 0.24751(12) 0.6036(4) 0.47799(16) 0.0228(6) Uani 1 1 d .
H2A H 0.2599 0.6871 0.4345 0.027 Uiso 1 1 calc R
H2B H 0.2858 0.5131 0.4805 0.027 Uiso 1 1 calc R
C3 C 0.24061(13) 0.6974(3) 0.55913(16) 0.0227(6) Uani 1 1 d .
H3A H 0.2740 0.6455 0.5995 0.027 Uiso 1 1 calc R
H3B H 0.2524 0.8225 0.5532 0.027 Uiso 1 1 calc R
C4 C 0.16273(12) 0.6740(3) 0.58448(15) 0.0175(5) Uani 1 1 d .
C5 C 0.05217(12) 0.5345(3) 0.52746(15) 0.0183(5) Uani 1 1 d .
C6 C 0.02781(12) 0.3708(3) 0.55370(15) 0.0174(5) Uani 1 1 d .
C7 C 0.05582(12) 0.0905(3) 0.60452(18) 0.0231(5) Uani 1 1 d .
H7 H 0.0916 0.0077 0.6200 0.028 Uiso 1 1 calc R
C8 C -0.01806(12) 0.0483(3) 0.61065(17) 0.0242(6) Uani 1 1 d .
H8 H -0.0327 -0.0625 0.6304 0.029 Uiso 1 1 calc R
C9 C -0.06876(13) 0.1684(3) 0.58792(16) 0.0230(6) Uani 1 1 d .
H9 H -0.1191 0.1410 0.5921 0.028 Uiso 1 1 calc R
C10 C -0.04743(13) 0.3330(3) 0.55831(16) 0.0199(6) Uani 1 1 d .
C11 C -0.09748(12) 0.4643(4) 0.53471(17) 0.0235(6) Uani 1 1 d .
H11 H -0.1484 0.4429 0.5379 0.028 Uiso 1 1 calc R
C12 C -0.07276(13) 0.6214(4) 0.50748(18) 0.0263(6) Uani 1 1 d .
H12 H -0.1068 0.7078 0.4911 0.032 Uiso 1 1 calc R
C13 C 0.00238(13) 0.6573(4) 0.50340(16) 0.0224(6) Uani 1 1 d .
H13 H 0.0187 0.7670 0.4839 0.027 Uiso 1 1 calc R
C14 C 0.34228(13) 0.6489(3) 0.77472(16) 0.0201(6) Uani 1 1 d .
C15 C 0.26343(13) 0.6644(4) 0.79904(16) 0.0249(6) Uani 1 1 d .
H15A H 0.2318 0.5997 0.7610 0.030 Uiso 1 1 calc R
H15B H 0.2481 0.7879 0.7998 0.030 Uiso 1 1 calc R
C16 C 0.25892(12) 0.5855(4) 0.88356(16) 0.0227(6) Uani 1 1 d .
H16A H 0.2438 0.6744 0.9235 0.027 Uiso 1 1 calc R
H16B H 0.2235 0.4883 0.8848 0.027 Uiso 1 1 calc R
C17 C 0.33474(13) 0.5208(3) 0.90162(17) 0.0195(6) Uani 1 1 d .
C18 C 0.45609(12) 0.5306(3) 0.83605(15) 0.0186(6) Uani 1 1 d .
C19 C 0.48079(13) 0.3633(3) 0.81132(15) 0.0195(5) Uani 1 1 d .
C20 C 0.45621(15) 0.0872(4) 0.76674(18) 0.0279(6) Uani 1 1 d .
H20 H 0.4221 -0.0014 0.7536 0.033 Uiso 1 1 calc R
C21 C 0.53073(15) 0.0485(4) 0.75842(18) 0.0311(6) Uani 1 1 d .
H21 H 0.5457 -0.0622 0.7389 0.037 Uiso 1 1 calc R
C22 C 0.58095(14) 0.1702(4) 0.77840(17) 0.0268(6) Uani 1 1 d .
H22 H 0.6315 0.1456 0.7733 0.032 Uiso 1 1 calc R
C23 C 0.55722(13) 0.3360(3) 0.80713(16) 0.0221(6) Uani 1 1 d .
C24 C 0.60586(14) 0.4704(4) 0.82801(17) 0.0266(6) Uani 1 1 d .
H24 H 0.6569 0.4517 0.8247 0.032 Uiso 1 1 calc R
C25 C 0.57964(13) 0.6274(4) 0.85297(18) 0.0262(6) Uani 1 1 d .
H25 H 0.6126 0.7175 0.8675 0.031 Uiso 1 1 calc R
C26 C 0.50386(14) 0.6572(4) 0.85738(16) 0.0226(6) Uani 1 1 d .
H26 H 0.4862 0.7668 0.8754 0.027 Uiso 1 1 calc R
N1 N 0.12800(10) 0.5731(3) 0.52577(13) 0.0183(5) Uani 1 1 d .
N2 N 0.07630(11) 0.2453(3) 0.57726(11) 0.0182(4) Uani 1 1 d .
H2 H 0.1240(16) 0.266(3) 0.5762(16) 0.031(8) Uiso 1 1 d .
N3 N 0.37957(10) 0.5652(3) 0.83720(13) 0.0178(5) Uani 1 1 d .
N4 N 0.43053(12) 0.2381(3) 0.79159(12) 0.0237(5) Uani 1 1 d .
O1 O 0.15410(9) 0.4296(2) 0.40791(12) 0.0265(4) Uani 1 1 d .
O2 O 0.13271(9) 0.7284(2) 0.64399(10) 0.0230(4) Uani 1 1 d .
O3 O 0.37122(10) 0.6967(2) 0.71278(11) 0.0259(4) Uani 1 1 d .
O4 O 0.35618(9) 0.4431(2) 0.96054(12) 0.0255(4) Uani 1 1 d .
O5 O 0.27023(11) 0.2309(3) 0.78681(12) 0.0356(5) Uani 1 1 d D
H5A H 0.2641(15) 0.234(4) 0.7312(15) 0.036(8) Uiso 1 1 d D
H5B H 0.3202(14) 0.230(4) 0.789(2) 0.062(11) Uiso 1 1 d D
Cl1 Cl 0.23763(3) 0.24811(9) 0.59969(5) 0.02683(14) Uani 1 1 d .

loop_
_atom_site_aniso_label
_atom_site_aniso_U_11
_atom_site_aniso_U_22
_atom_site_aniso_U_33
_atom_site_aniso_U_23
_atom_site_aniso_U_13
_atom_site_aniso_U_12
C1 0.0170(11) 0.0220(14) 0.0226(15) 0.0042(12) 0.0024(11) 0.0032(11)
C2 0.0137(12) 0.0284(15) 0.0264(15) 0.0055(11) 0.0015(10) 0.0009(11)
C3 0.0162(12) 0.0257(13) 0.0262(14) 0.0048(11) -0.0026(10) -0.0034(10)
C4 0.0169(11) 0.0163(11) 0.0192(14) 0.0031(10) -0.0019(10) -0.0008(10)
C5 0.0131(11) 0.0250(15) 0.0166(12) 0.0004(11) 0.0004(9) -0.0001(10)
C6 0.0141(11) 0.0230(13) 0.0151(13) -0.0030(10) -0.0003(9) 0.0024(10)
C7 0.0228(12) 0.0246(13) 0.0220(12) 0.0005(13) 0.0033(11) 0.0035(10)
C8 0.0254(12) 0.0211(12) 0.0262(14) -0.0030(13) 0.0047(11) -0.0035(10)
C9 0.0194(11) 0.0284(14) 0.0210(15) -0.0029(11) 0.0056(11) -0.0066(11)
C10 0.0141(12) 0.0256(14) 0.0202(14) -0.0031(12) 0.0006(10) -0.0005(10)
C11 0.0103(11) 0.0322(16) 0.0281(15) -0.0023(12) -0.0004(10) -0.0011(11)
C12 0.0186(13) 0.0283(16) 0.0321(16) 0.0041(12) -0.0009(11) 0.0067(11)
C13 0.0191(12) 0.0221(14) 0.0261(15) 0.0026(11) -0.0002(11) -0.0007(10)
C14 0.0169(12) 0.0221(13) 0.0211(14) -0.0046(11) -0.0016(10) 0.0013(10)
C15 0.0172(12) 0.0322(15) 0.0251(14) -0.0009(11) -0.0017(11) 0.0007(11)
C16 0.0152(12) 0.0276(14) 0.0253(14) -0.0003(11) 0.0017(10) 0.0014(11)
C17 0.0167(12) 0.0207(14) 0.0210(15) -0.0012(12) 0.0017(10) -0.0009(10)
C18 0.0143(12) 0.0241(15) 0.0172(13) 0.0034(11) 0.0002(10) 0.0017(10)
C19 0.0209(13) 0.0209(13) 0.0166(13) 0.0028(11) 0.0028(10) -0.0001(10)
C20 0.0362(15) 0.0224(14) 0.0250(15) -0.0008(12) 0.0056(13) -0.0055(12)
C21 0.0417(16) 0.0234(14) 0.0283(15) 0.0013(12) 0.0135(13) 0.0095(12)
C22 0.0230(14) 0.0304(15) 0.0271(16) 0.0081(13) 0.0074(11) 0.0105(12)
C23 0.0178(12) 0.0286(14) 0.0199(14) 0.0079(12) 0.0014(10) 0.0051(11)
C24 0.0151(12) 0.0398(18) 0.0251(15) 0.0061(13) -0.0015(11) 0.0038(12)
C25 0.0157(12) 0.0325(16) 0.0305(16) 0.0011(13) -0.0051(11) -0.0041(11)
C26 0.0209(13) 0.0226(14) 0.0244(15) 0.0002(12) -0.0007(11) 0.0008(11)
N1 0.0132(9) 0.0208(11) 0.0209(11) 0.0019(9) 0.0006(8) 0.0003(9)
N2 0.0128(10) 0.0229(11) 0.0189(11) 0.0000(11) 0.0027(7) 0.0004(9)
N3 0.0136(10) 0.0213(11) 0.0186(11) 0.0011(9) 0.0019(8) 0.0020(9)
N4 0.0257(12) 0.0221(11) 0.0233(11) 0.0006(12) 0.0030(9) 0.0005(10)
O1 0.0231(9) 0.0313(11) 0.0252(11) -0.0032(9) 0.0006(8) 0.0012(8)
O2 0.0221(9) 0.0251(10) 0.0218(9) 0.0007(8) 0.0012(7) -0.0009(8)
O3 0.0232(9) 0.0329(11) 0.0214(10) 0.0032(8) 0.0004(8) 0.0028(8)
O4 0.0222(9) 0.0304(11) 0.0239(10) 0.0065(9) 0.0006(8) 0.0012(8)
O5 0.0224(10) 0.0595(15) 0.0250(10) -0.0032(10) 0.0025(8) -0.0043(10)
Cl1 0.0150(2) 0.0374(3) 0.0281(3) 0.0062(3) -0.0007(3) 0.0037(3)

loop_
_atom_type_symbol
_atom_type_description
_atom_type_scat_dispersion_real
_atom_type_scat_dispersion_imag
_atom_type_scat_source
C C 0.0033 0.0016 'International Tables Vol C Tables 4.2.6.8 and 6.1.1.4'
H H 0.0000 0.0000 'International Tables Vol C Tables 4.2.6.8 and 6.1.1.4'
N N 0.0061 0.0033 'International Tables Vol C Tables 4.2.6.8 and 6.1.1.4'
O O 0.0106 0.0060 'International Tables Vol C Tables 4.2.6.8 and 6.1.1.4'
Cl Cl 0.1484 0.1585 'International Tables Vol C Tables 4.2.6.8 and 6.1.1.4'

loop_
_geom_angle_atom_site_label_1
_geom_angle_atom_site_label_2
_geom_angle_atom_site_label_3
_geom_angle
O1 C1 N1 122.8(2)
O1 C1 C2 129.5(2)
N1 C1 C2 107.6(2)
C1 C2 C3 105.4(2)
C1 C2 H2A 110.7
C3 C2 H2A 110.7
C1 C2 H2B 110.7
C3 C2 H2B 110.7
H2A C2 H2B 108.8
C4 C3 C2 105.6(2)
C4 C3 H3A 110.6
C2 C3 H3A 110.6
C4 C3 H3B 110.6
C2 C3 H3B 110.6
H3A C3 H3B 108.8
O2 C4 N1 123.6(2)
O2 C4 C3 128.6(2)
N1 C4 C3 107.8(2)
C13 C5 C6 119.6(2)
C13 C5 N1 120.2(2)
C6 C5 N1 120.3(2)
N2 C6 C5 120.8(2)
N2 C6 C10 118.4(2)
C5 C6 C10 120.8(2)
N2 C7 C8 120.5(2)
N2 C7 H7 119.7
C8 C7 H7 119.7
C9 C8 C7 119.0(2)
C9 C8 H8 120.5
C7 C8 H8 120.5
C8 C9 C10 120.8(2)
C8 C9 H9 119.6
C10 C9 H9 119.6
C9 C10 C6 118.3(2)
C9 C10 C11 123.5(2)
C6 C10 C11 118.1(2)
C12 C11 C10 120.3(2)
C12 C11 H11 119.9
C10 C11 H11 119.9
C11 C12 C13 120.9(2)
C11 C12 H12 119.5
C13 C12 H12 119.5
C5 C13 C12 120.3(3)
C5 C13 H13 119.9
C12 C13 H13 119.9
O3 C14 N3 123.4(2)
O3 C14 C15 128.6(2)
N3 C14 C15 108.0(2)
C14 C15 C16 105.4(2)
C14 C15 H15A 110.7
C16 C15 H15A 110.7
C14 C15 H15B 110.7
C16 C15 H15B 110.7
H15A C15 H15B 108.8
C17 C16 C15 105.2(2)
C17 C16 H16A 110.7
C15 C16 H16A 110.7
C17 C16 H16B 110.7
C15 C16 H16B 110.7
H16A C16 H16B 108.8
O4 C17 N3 123.2(2)
O4 C17 C16 128.5(2)
N3 C17 C16 108.3(2)
C26 C18 C19 121.1(2)
C26 C18 N3 119.9(2)
C19 C18 N3 119.0(2)
N4 C19 C23 123.3(2)
N4 C19 C18 119.2(2)
C23 C19 C18 117.6(2)
N4 C20 C21 124.4(3)
N4 C20 H20 117.8
C21 C20 H20 117.8
C22 C21 C20 119.5(3)
C22 C21 H21 120.3
C20 C21 H21 120.3
C21 C22 C23 119.3(2)
C21 C22 H22 120.3
C23 C22 H22 120.3
C24 C23 C19 120.4(2)
C24 C23 C22 122.8(2)
C19 C23 C22 116.7(2)
C25 C24 C23 120.0(2)
C25 C24 H24 120.0
C23 C24 H24 120.0
C24 C25 C26 120.5(3)
C24 C25 H25 119.8
C26 C25 H25 119.8
C18 C26 C25 120.5(3)
C18 C26 H26 119.8
C25 C26 H26 119.8
C1 N1 C4 113.42(19)
C1 N1 C5 123.2(2)
C4 N1 C5 123.2(2)
C7 N2 C6 123.0(2)
C7 N2 H2 116.5(17)
C6 N2 H2 120.5(17)
C17 N3 C14 113.03(19)
C17 N3 C18 123.1(2)
C14 N3 C18 123.8(2)
C20 N4 C19 116.8(2)
H5A O5 H5B 99(3)

loop_
_geom_bond_atom_site_label_1
_geom_bond_atom_site_label_2
_geom_bond_distance
C1 O1 1.213(3)
C1 N1 1.394(3)
C1 C2 1.507(3)
C2 C3 1.529(4)
C2 H2A 0.9900
C2 H2B 0.9900
C3 C4 1.500(3)
C3 H3A 0.9900
C3 H3B 0.9900
C4 O2 1.204(3)
C4 N1 1.397(3)
C5 C13 1.372(4)
C5 C6 1.403(4)
C5 N1 1.423(3)
C6 N2 1.369(3)
C6 C10 1.413(3)
C7 N2 1.325(3)
C7 C8 1.398(3)
C7 H7 0.9500
C8 C9 1.363(4)
C8 H8 0.9500
C9 C10 1.411(4)
C9 H9 0.9500
C10 C11 1.419(4)
C11 C12 1.365(4)
C11 H11 0.9500
C12 C13 1.408(3)
C12 H12 0.9500
C13 H13 0.9500
C14 O3 1.212(3)
C14 N3 1.397(3)
C14 C15 1.507(3)
C15 C16 1.527(4)
C15 H15A 0.9900
C15 H15B 0.9900
C16 C17 1.507(3)
C16 H16A 0.9900
C16 H16B 0.9900
C17 O4 1.209(3)
C17 N3 1.389(3)
C18 C26 1.356(4)
C18 C19 1.422(4)
C18 N3 1.429(3)
C19 N4 1.372(3)
C19 C23 1.420(3)
C20 N4 1.316(3)
C20 C21 1.406(4)
C20 H20 0.9500
C21 C22 1.354(4)
C21 H21 0.9500
C22 C23 1.427(4)
C22 H22 0.9500
C23 C24 1.408(4)
C24 C25 1.362(4)
C24 H24 0.9500
C25 C26 1.411(4)
C25 H25 0.9500
C26 H26 0.9500
N2 H2 0.89(3)
O5 H5A 0.93(2)
O5 H5B 0.92(2)

loop_
_geom_hbond_atom_site_label_D
_geom_hbond_atom_site_label_H
_geom_hbond_atom_site_label_A
_geom_hbond_distance_DH
_geom_hbond_distance_HA
_geom_hbond_distance_DA
_geom_hbond_angle_DHA
N2 H2 Cl1 0.89(3) 2.13(3) 2.984(2) 162(2)
O5 H5A Cl1 0.93(2) 2.23(2) 3.158(2) 174(3)
O5 H5B N4 0.92(2) 2.03(3) 2.944(3) 177(3)

loop_
_geom_torsion_atom_site_label_1
_geom_torsion_atom_site_label_2
_geom_torsion_atom_site_label_3
_geom_torsion_atom_site_label_4
_geom_torsion
O1 C1 C2 C3 -176.7(3)
N1 C1 C2 C3 3.4(3)
C1 C2 C3 C4 -3.0(3)
C2 C3 C4 O2 -178.8(2)
C2 C3 C4 N1 1.6(3)
C13 C5 C6 N2 179.3(2)
N1 C5 C6 N2 -0.7(4)
C13 C5 C6 C10 -2.2(4)
N1 C5 C6 C10 177.8(2)
N2 C7 C8 C9 0.2(4)
C7 C8 C9 C10 0.2(4)
C8 C9 C10 C6 -0.7(4)
C8 C9 C10 C11 -179.1(3)
N2 C6 C10 C9 0.8(4)
C5 C6 C10 C9 -177.7(2)
N2 C6 C10 C11 179.3(2)
C5 C6 C10 C11 0.8(4)
C9 C10 C11 C12 179.2(3)
C6 C10 C11 C12 0.8(4)
C10 C11 C12 C13 -1.0(4)
C6 C5 C13 C12 2.0(4)
N1 C5 C13 C12 -177.9(2)
C11 C12 C13 C5 -0.5(4)
O3 C14 C15 C16 -178.9(3)
N3 C14 C15 C16 1.6(3)
C14 C15 C16 C17 -2.7(3)
C15 C16 C17 O4 -177.0(3)
C15 C16 C17 N3 3.0(3)
C26 C18 C19 N4 178.9(2)
N3 C18 C19 N4 -1.9(4)
C26 C18 C19 C23 -2.1(4)
N3 C18 C19 C23 177.0(2)
N4 C20 C21 C22 1.5(5)
C20 C21 C22 C23 -0.3(4)
N4 C19 C23 C24 179.8(2)
C18 C19 C23 C24 0.9(4)
N4 C19 C23 C22 1.9(4)
C18 C19 C23 C22 -177.0(2)
C21 C22 C23 C24 -179.0(3)
C21 C22 C23 C19 -1.2(4)
C19 C23 C24 C25 0.5(4)
C22 C23 C24 C25 178.2(3)
C23 C24 C25 C26 -0.6(4)
C19 C18 C26 C25 2.1(4)
N3 C18 C26 C25 -177.1(2)
C24 C25 C26 C18 -0.7(4)
O1 C1 N1 C4 177.4(2)
C2 C1 N1 C4 -2.6(3)
O1 C1 N1 C5 -6.2(4)
C2 C1 N1 C5 173.8(2)
O2 C4 N1 C1 -179.0(2)
C3 C4 N1 C1 0.7(3)
O2 C4 N1 C5 4.6(4)
C3 C4 N1 C5 -175.7(2)
C13 C5 N1 C1 -98.1(3)
C6 C5 N1 C1 81.9(3)
C13 C5 N1 C4 77.9(3)
C6 C5 N1 C4 -102.1(3)
C8 C7 N2 C6 -0.2(4)
C5 C6 N2 C7 178.1(2)
C10 C6 N2 C7 -0.3(4)
O4 C17 N3 C14 177.8(2)
C16 C17 N3 C14 -2.1(3)
O4 C17 N3 C18 -3.1(4)
C16 C17 N3 C18 177.0(2)
O3 C14 N3 C17 -179.2(2)
C15 C14 N3 C17 0.3(3)
O3 C14 N3 C18 1.7(4)
C15 C14 N3 C18 -178.8(2)
C26 C18 N3 C17 -96.8(3)
C19 C18 N3 C17 84.0(3)
C26 C18 N3 C14 82.2(3)
C19 C18 N3 C14 -97.0(3)
C21 C20 N4 C19 -0.8(4)
C23 C19 N4 C20 -0.9(4)
C18 C19 N4 C20 178.0(2)
